data_1527190
loop_
_publ_author_name
'Brown, G.E.'
'Gibbs, G.V.'

_publ_section_title
;
 Refinement of the crystal structure of osumilite
;
_journal_name_full 'American Mineralogist'
_journal_page_first 101
_journal_page_last 114
_journal_volume 54
_journal_year 1969
_chemical_formula_sum 'Al4.43 Fe1.29 H2 K0.78 Mg0.92 Mn0.16 Na0.22 O31 Si10.2'
_chemical_name_systematic
;
(K0.78 Na0.22) (Mg0.92 Fe0.92 Mn0.16) (Al2.63 Fe0.37) ((Si10.2 Al1.8) O30) (H2 
O)
;
_space_group_IT_number 192
_symmetry_space_group_name_Hall '-P 6 2c'
_symmetry_space_group_name_H-M 'P 6/m c c'
_cell_angle_alpha 90
_cell_angle_beta 90
_cell_angle_gamma 120
_cell_formula_units_Z 2
_cell_length_a 10.155
_cell_length_b 10.155
_cell_length_c 14.284
_cell_volume 1275.676
_citation_journal_id_ASTM AMMIAY
_cod_data_source_file Brown_AMMIAY_1969_1302.cif
_cod_data_source_block H2Al4.43Fe1.29K0.78Mg0.92Mn0.16Na0.22O31Si10.2
_cod_original_formula_sum 'H2 Al4.43 Fe1.29 K0.78 Mg0.92 Mn0.16 Na0.22 O31 Si10.2'
_cod_database_code 1527190

loop_
_symmetry_equiv_pos_as_xyz
x,y,z
x-y,x,z
-y,x-y,z
-x,-y,z
-x+y,-x,z
y,-x+y,z
-y,-x,-z+1/2
x-y,-y,-z+1/2
x,x-y,-z+1/2
y,x,-z+1/2
-x+y,y,-z+1/2
-x,-x+y,-z+1/2
-x,-y,-z
-x+y,-x,-z
y,-x+y,-z
x,y,-z
x-y,x,-z
-y,x-y,-z
y,x,z-1/2
-x+y,y,z-1/2
-x,-x+y,z-1/2
-y,-x,z-1/2
x-y,-y,z-1/2
x,x-y,z-1/2

loop_
_atom_site_label
_atom_site_type_symbol
_atom_site_fract_x
_atom_site_fract_y
_atom_site_fract_z
_atom_site_occupancy
_atom_site_U_iso_or_equiv
O4 O-2 0.1372 0.4913 0.1789 1 0.0
Mg1 Mg+2 0.3333 0.6667 0.25 0.46 0.0
Mn1 Mn+2 0.3333 0.6667 0.25 0.08 0.0
Si1 Si+4 0.1037 0.3513 0.1085 0.85 0.0
Fe2 Fe+2 0.5 0 0.25 0.12 0.0
O3 O-2 0.2142 0.2837 0.1316 1 0.0
O1 O-2 0.031 0.114 0 0.167 0.0
Fe1 Fe+2 0.3333 0.6667 0.25 0.46 0.0
Na1 Na+1 0 0 0.25 0.22 0.0
O2 O-2 0.1216 0.4046 0 1 0.0
K1 K+1 0 0 0.25 0.78 0.0
Al1 Al+3 0.5 0 0.25 0.88 0.0
Al2 Al+3 0.1037 0.3513 0.1085 0.15 0.0
